data_2000755
loop_
_publ_author_name
'Yamaguchi, K.'
'Takahashi, H.'
'Kaihoh, T.'
'Itoh, T.'
'Okada, M.'
'Nagata, K.'
'Matsumura, G.'
'Ohsawa, A.'

_publ_section_title
;
 Structure of benzo-1,2,3,4-tetrazine 1,3-dioxide
;
_journal_issue 7
_journal_name_full 'Acta Crystallographica Section C'
_journal_page_first 1237
_journal_page_last 1239
_journal_paper_doi 10.1107/S0108270191013781
_journal_volume 48
_journal_year 1992
_chemical_name_systematic 2,4-dioxido-1,2,3,4-benzotetrazine-2,4-diium
_chemical_formula_sum 'C6 H4 N4 O2'
_chemical_formula_weight 164.12
_space_group_crystal_system orthorhombic
_space_group_IT_number 61
_space_group_name_Hall '-P 2bc 2ac'
_space_group_name_H-M_alt 'P c a b'
_cell_angle_alpha 90
_cell_angle_beta 90
_cell_angle_gamma 90
_cell_formula_units_Z 8
_cell_length_a 13.6020(10)
_cell_length_b 14.477(2)
_cell_length_c 6.9690(10)
_cell_volume 1372.3(3)
_diffrn_radiation_type Cu
_diffrn_radiation_wavelength 1.54050
_exptl_absorpt_coefficient_mu 1.025
_exptl_crystal_density_diffrn 1.589
_exptl_crystal_F_000 672
_cod_data_source_file as0556.cif
_cod_data_source_block as0556a
_cod_database_code 2000755

loop_
_space_group_symop_id
_space_group_symop_operation_xyz
1 x,y,z
2 -x,-y+1/2,z+1/2
3 x+1/2,-y,-z+1/2
4 -x+1/2,y+1/2,-z
5 -x,-y,-z
6 x,y+1/2,-z+1/2
7 -x+1/2,y,z+1/2
8 x+1/2,-y+1/2,z

loop_
_atom_site_label
_atom_site_fract_x
_atom_site_fract_y
_atom_site_fract_z
N(1) .3328(2) .12450(10) 1.2778(4)
N(2) .3395(2) .2136(2) 1.2924(5)
N(3) .3758(2) .2753(2) 1.1590(5)
N(4) .4033(2) .23860(10) .9938(5)
O(5) .3126(2) .25230(10) 1.4449(4)
O(6) .4394(2) .29160(10) .8735(4)
C(7) .3586(2) .0901(2) 1.1016(5)
C(8) .3932(2) .1441(2) .9520(5)
C(9) .4154(2) .1082(2) .7711(6)
C(10) .4042(3) .0157(2) .7469(7)
C(11) .3719(2) -.0402(2) .8965(6)
C(12) .3493(2) -.0051(2) 1.0713(6)
H9 .432(2) .154(2) .667(5)
H10 .408(3) -.011(2) .624(6)
H11 .365(2) -.106(3) .875(5)
H12 .327(2) -.045(2) 1.180(5)

loop_
_geom_bond_atom_site_label_1
_geom_bond_atom_site_label_2
_geom_bond_distance
N(1) N(2) 1.297(4)
N(2) O(5) 1.255(4)
N(3) N(4) 1.322(4)
N(4) C(8) 1.406(4)
C(7) C(12) 1.400(4)
C(9) C(10) 1.358(5)
C(11) C(12) 1.355(6)
N(1) C(7) 1.371(4)
N(2) N(3) 1.380(4)
N(4) O(6) 1.238(4)
C(7) C(8) 1.386(4)
C(8) C(9) 1.396(5)
C(10) C(11) 1.391(6)
